data_7231740
loop_
_publ_author_name
'Braun, Doris E.'
'Lampl, Martin'
'Wurst, Klaus'
'Kahlenberg, Volker'
'Griesser, Ulrich J.'
'Schottenberger, Herwig'

_publ_section_title
;
 Computational and analytical approaches for investigating hydrates: the
 neat and hydrated solid-state forms of
 3-(3-methylimidazolium-1-yl)propanoate
;
_journal_issue 48
_journal_name_full CrystEngComm
_journal_page_first 7826
_journal_paper_doi 10.1039/C8CE01565A
_journal_volume 20
_journal_year 2018
_chemical_formula_moiety 'C7 H10 N2 O2, H2 O'
_chemical_formula_sum 'C7 H12 N2 O3'
_chemical_formula_weight 172.19
_chemical_melting_point 363
_chemical_name_systematic
;
 3-(3-methylimidazolium-1-yl)propanoate monohydrate
;
_chemical_properties_physical Hygroscopic
_space_group_IT_number 14
_space_group_name_Hall '-P 2ybc'
_space_group_name_H-M_alt 'P 1 21/c 1'
_symmetry_cell_setting monoclinic
_symmetry_Int_Tables_number 14
_symmetry_space_group_name_Hall '-P 2ybc'
_symmetry_space_group_name_H-M 'P 1 21/c 1'
_atom_sites_solution_hydrogens mixed
_audit_conform_dict_location ftp://ftp.iucr.org/pub/cif_core.dic
_audit_conform_dict_name cif_core.dic
_audit_conform_dict_version 2.4.3
_audit_creation_date 2017-12-23T17:03:32-00:00
_audit_creation_method 'WinGX routine CIF_UPDATE'
_audit_update_record
;
2018-09-12 deposited with the CCDC.
2018-10-30 downloaded from the CCDC.
;
_cell_angle_alpha 90
_cell_angle_beta 105.550(10)
_cell_angle_gamma 90
_cell_formula_units_Z 4
_cell_length_a 7.7258(7)
_cell_length_b 12.6758(12)
_cell_length_c 8.8421(9)
_cell_measurement_reflns_used 1709
_cell_measurement_temperature 173(2)
_cell_measurement_theta_max 28.1060
_cell_measurement_theta_min 4.1910
_cell_measurement_wavelength 0.71073
_cell_volume 834.22(14)
_computing_molecular_graphics 'Ortep for Windows (Farrugia, 2012)'
_computing_publication_material 'WinGX publication routines (Farrugia, 2012)'
_computing_structure_refinement 'SHELXL-2013 (Sheldrick, 2013)'
_diffrn_ambient_temperature 173(2)
_diffrn_detector 'CCD plate'
_diffrn_detector_area_resol_mean 10.3575
_diffrn_detector_type Ruby
_diffrn_measured_fraction_theta_full 0.997
_diffrn_measured_fraction_theta_max 0.997
_diffrn_measurement_device 'four-circle diffractometer'
_diffrn_measurement_device_type 'Xcalibur, Ruby, Gemini ultra'
_diffrn_radiation_monochromator graphite
_diffrn_radiation_probe x-ray
_diffrn_radiation_type MoK\a
_diffrn_radiation_wavelength 0.71073
_diffrn_reflns_av_R_equivalents 0.0278
_diffrn_reflns_av_sigmaI/netI 0.0426
_diffrn_reflns_Laue_measured_fraction_full 0.997
_diffrn_reflns_Laue_measured_fraction_max 0.997
_diffrn_reflns_limit_h_max 9
_diffrn_reflns_limit_h_min -8
_diffrn_reflns_limit_k_max 15
_diffrn_reflns_limit_k_min -10
_diffrn_reflns_limit_l_max 10
_diffrn_reflns_limit_l_min -10
_diffrn_reflns_number 4951
_diffrn_reflns_point_group_measured_fraction_full 0.997
_diffrn_reflns_point_group_measured_fraction_max 0.997
_diffrn_reflns_theta_full 25.242
_diffrn_reflns_theta_max 25.344
_diffrn_reflns_theta_min 3.505
_diffrn_source 'fine-focus sealed X-ray tube'
_diffrn_source_type 'Enhance (Mo) X-ray Source'
_exptl_absorpt_coefficient_mu 0.108
_exptl_absorpt_correction_T_max 1.00000
_exptl_absorpt_correction_T_min 0.88000
_exptl_absorpt_correction_type multi-scan
_exptl_absorpt_process_details
;
CrysAlisPro 1.171.38.43f (Rigaku Oxford Diffraction, 2015)
Empirical absorption correction using spherical harmonics,
 implemented in SCALE3 ABSPACK scaling algorithm.
;
_exptl_crystal_colour colourless
_exptl_crystal_density_diffrn 1.371
_exptl_crystal_density_method 'not measured'
_exptl_crystal_description block
_exptl_crystal_F_000 368
_exptl_crystal_recrystallization_method 'Re-crystallisation from solvent: DMSO/water mixture'
_exptl_crystal_size_max 0.39
_exptl_crystal_size_mid 0.38
_exptl_crystal_size_min 0.06
_refine_diff_density_max 0.184
_refine_diff_density_min -0.171
_refine_diff_density_rms 0.038
_refine_ls_extinction_coef 0.019(3)
_refine_ls_extinction_expression Fc^*^=kFc[1+0.001xFc^2^\l^3^/sin(2\q)]^-1/4^
_refine_ls_extinction_method SHELXL
_refine_ls_goodness_of_fit_ref 1.046
_refine_ls_hydrogen_treatment mixed
_refine_ls_matrix_type full
_refine_ls_number_constraints 0
_refine_ls_number_parameters 119
_refine_ls_number_reflns 1521
_refine_ls_number_restraints 2
_refine_ls_restrained_S_all 1.046
_refine_ls_R_factor_all 0.042
_refine_ls_R_factor_gt 0.0337
_refine_ls_shift/su_max 0
_refine_ls_shift/su_mean 0
_refine_ls_structure_factor_coef Fsqd
_refine_ls_weighting_details 'w=1/[\s^2^(Fo^2^)+(0.0376P)^2^+0.2429P] where P=(Fo^2^+2Fc^2^)/3'
_refine_ls_weighting_scheme calc
_refine_ls_wR_factor_gt 0.0807
_refine_ls_wR_factor_ref 0.0855
_reflns_number_gt 1286
_reflns_number_total 1521
_reflns_threshold_expression 'I > 2\s(I)'
_cod_data_source_file c8ce01565a2.cif
_cod_data_source_block shelx_CCDC2
_cod_depositor_comments 'Adding full bibliography for 7231738--7231741.cif.'
_cod_original_sg_symbol_H-M 'P 21/c'
_cod_database_code 7231740
_shelx_estimated_absorpt_t_min 0.959
_shelx_estimated_absorpt_t_max 0.994
_oxdiff_exptl_absorpt_empirical_full_min 0.879
_oxdiff_exptl_absorpt_empirical_full_max 1.136
_oxdiff_exptl_absorpt_empirical_details
;
Empirical correction (ABSPACK) includes:
- Absorption correction using spherical harmonics
- Frame scaling
;

loop_
_symmetry_equiv_pos_as_xyz
'x, y, z'
'-x, y+1/2, -z+1/2'
'-x, -y, -z'
'x, -y-1/2, z-1/2'

loop_
_atom_site_label
_atom_site_type_symbol
_atom_site_fract_x
_atom_site_fract_y
_atom_site_fract_z
_atom_site_U_iso_or_equiv
_atom_site_adp_type
_atom_site_occupancy
_atom_site_calc_flag
O3 O -0.08141(13) 0.21211(9) 0.86729(13) 0.0282(3) Uani 1 d
H32 H -0.153(2) 0.2445(15) 0.785(2) 0.055(6) Uiso 1 d
H31 H -0.144(2) 0.2070(15) 0.936(2) 0.050(6) Uiso 1 d
O1 O 0.71795(13) 0.19440(8) 1.08448(11) 0.0272(3) Uani 1 d
O2 O 0.43637(14) 0.17665(9) 1.09999(12) 0.0321(3) Uani 1 d
N2 N 0.26731(15) 0.05814(9) 0.64044(13) 0.0220(3) Uani 1 d
N1 N 0.18360(15) 0.04186(9) 0.38867(13) 0.0212(3) Uani 1 d
C6 C 0.50221(18) 0.12799(11) 0.86139(16) 0.0228(3) Uani 1 d
H6A H 0.536 0.1808 0.7919 0.027 Uiso 1 calc
H6B H 0.5721 0.0631 0.8575 0.027 Uiso 1 calc
C7 C 0.55363(18) 0.17006(10) 1.02860(16) 0.0210(3) Uani 1 d
C5 C 0.30540(19) 0.10337(13) 0.79922(17) 0.0286(4) Uani 1 d
H5A H 0.269 0.0527 0.8702 0.034 Uiso 1 calc
H5B H 0.2345 0.1687 0.7963 0.034 Uiso 1 calc
C1 C 0.19194(18) 0.10771(12) 0.50719(16) 0.0238(3) Uani 1 d
H1 H 0.1507 0.1786 0.4979 0.029 Uiso 1 calc
C2 C 0.2580(2) -0.05241(11) 0.44910(17) 0.0259(3) Uani 1 d
H2 H 0.2698 -0.1136 0.3907 0.031 Uiso 1 calc
C3 C 0.3111(2) -0.04249(11) 0.60584(17) 0.0269(4) Uani 1 d
H3 H 0.3681 -0.095 0.679 0.032 Uiso 1 calc
C4 C 0.1115(2) 0.06558(13) 0.22152(16) 0.0302(4) Uani 1 d
H4A H 0.0788 -0.0003 0.1629 0.045 Uiso 1 calc
H4B H 0.2027 0.1027 0.1832 0.045 Uiso 1 calc
H4C H 0.0048 0.1103 0.2066 0.045 Uiso 1 calc

loop_
_atom_site_aniso_label
_atom_site_aniso_U_11
_atom_site_aniso_U_22
_atom_site_aniso_U_33
_atom_site_aniso_U_23
_atom_site_aniso_U_13
_atom_site_aniso_U_12
O3 0.0244(6) 0.0318(6) 0.0272(6) 0.0005(5) 0.0047(5) 0.0001(4)
O1 0.0260(6) 0.0332(6) 0.0195(5) -0.0016(4) 0.0009(4) -0.0059(4)
O2 0.0304(6) 0.0439(7) 0.0232(6) -0.0079(5) 0.0093(5) -0.0018(5)
N2 0.0194(6) 0.0258(7) 0.0187(6) -0.0040(5) 0.0017(5) -0.0018(5)
N1 0.0196(6) 0.0246(7) 0.0181(6) -0.0004(5) 0.0026(5) -0.0011(5)
C6 0.0242(7) 0.0250(8) 0.0188(7) -0.0019(6) 0.0051(6) -0.0030(6)
C7 0.0270(8) 0.0159(7) 0.0177(7) 0.0034(5) 0.0022(6) 0.0012(6)
C5 0.0256(8) 0.0387(9) 0.0204(8) -0.0092(7) 0.0043(6) 0.0007(6)
C1 0.0205(7) 0.0234(8) 0.0257(8) -0.0022(6) 0.0028(6) 0.0010(6)
C2 0.0334(8) 0.0189(8) 0.0241(8) -0.0011(6) 0.0053(6) -0.0014(6)
C3 0.0334(8) 0.0204(8) 0.0247(8) 0.0018(6) 0.0042(6) -0.0007(6)
C4 0.0301(8) 0.0390(9) 0.0192(8) 0.0027(7) 0.0027(6) 0.0027(7)

loop_
_atom_type_symbol
_atom_type_description
_atom_type_scat_dispersion_real
_atom_type_scat_dispersion_imag
_atom_type_scat_source
C C 0.0033 0.0016 'International Tables Vol C Tables 4.2.6.8 and 6.1.1.4'
H H 0 0 'International Tables Vol C Tables 4.2.6.8 and 6.1.1.4'
N N 0.0061 0.0033 'International Tables Vol C Tables 4.2.6.8 and 6.1.1.4'
O O 0.0106 0.006 'International Tables Vol C Tables 4.2.6.8 and 6.1.1.4'

loop_
_geom_angle_atom_site_label_1
_geom_angle_atom_site_label_2
_geom_angle_atom_site_label_3
_geom_angle
H32 O3 H31 105.7(17)
C1 N2 C3 108.53(12)
C1 N2 C5 126.28(13)
C3 N2 C5 125.15(12)
C1 N1 C2 108.29(13)
C1 N1 C4 126.33(13)
C2 N1 C4 125.37(12)
C5 C6 C7 113.76(11)
C5 C6 H6A 108.8
C7 C6 H6A 108.8
C5 C6 H6B 108.8
C7 C6 H6B 108.8
H6A C6 H6B 107.7
O2 C7 O1 125.22(14)
O2 C7 C6 118.89(13)
O1 C7 C6 115.88(12)
N2 C5 C6 110.70(11)
N2 C5 H5A 109.5
C6 C5 H5A 109.5
N2 C5 H5B 109.5
C6 C5 H5B 109.5
H5A C5 H5B 108.1
N2 C1 N1 108.70(14)
N2 C1 H1 125.7
N1 C1 H1 125.7
C3 C2 N1 107.53(13)
C3 C2 H2 126.2
N1 C2 H2 126.2
C2 C3 N2 106.94(13)
C2 C3 H3 126.5
N2 C3 H3 126.5
N1 C4 H4A 109.5
N1 C4 H4B 109.5
H4A C4 H4B 109.5
N1 C4 H4C 109.5
H4A C4 H4C 109.5
H4B C4 H4C 109.5

loop_
_geom_bond_atom_site_label_1
_geom_bond_atom_site_label_2
_geom_bond_distance
O3 H32 0.889(15)
O3 H31 0.877(15)
O1 C7 1.271(2)
O2 C7 1.2381(19)
N2 C1 1.324(2)
N2 C3 1.3749(19)
N2 C5 1.471(2)
N1 C1 1.328(2)
N1 C2 1.3707(19)
N1 C4 1.464(2)
C6 C5 1.504(2)
C6 C7 1.521(2)
C6 H6A 0.99
C6 H6B 0.99
C5 H5A 0.99
C5 H5B 0.99
C1 H1 0.95
C2 C3 1.342(2)
C2 H2 0.95
C3 H3 0.95
C4 H4A 0.98
C4 H4B 0.98
C4 H4C 0.98

loop_
_geom_hbond_atom_site_label_D
_geom_hbond_atom_site_label_H
_geom_hbond_atom_site_label_A
_geom_hbond_distance_DH
_geom_hbond_distance_HA
_geom_hbond_distance_DA
_geom_hbond_angle_DHA
_geom_hbond_site_symmetry_A
O3 H32 O1 0.889(15) 1.945(16) 2.825(2) 170.4(18) 4_465
O3 H31 O1 0.877(15) 1.904(15) 2.782(2) 179(2) 1_455

loop_
_geom_torsion_atom_site_label_1
_geom_torsion_atom_site_label_2
_geom_torsion_atom_site_label_3
_geom_torsion_atom_site_label_4
_geom_torsion
C5 C6 C7 O2 2.72(19)
C5 C6 C7 O1 -178.31(12)
C1 N2 C5 C6 -103.63(16)
C3 N2 C5 C6 73.72(18)
C7 C6 C5 N2 -177.13(12)
C3 N2 C1 N1 0.88(15)
C5 N2 C1 N1 178.59(12)
C2 N1 C1 N2 -0.59(15)
C4 N1 C1 N2 -179.32(12)
C1 N1 C2 C3 0.08(16)
C4 N1 C2 C3 178.81(12)
N1 C2 C3 N2 0.45(16)
C1 N2 C3 C2 -0.82(16)
C5 N2 C3 C2 -178.57(12)
